data_1551475
loop_
_publ_author_name
'Li, Chengming'
'Zhu, Lei'
'Liang, Wenbo'
'Su, Rongchuan'
'Yin, Jiangliang'
'Hu, Yanmei'
'Lan, Yu'
'Wu, Di'
'You, Jingsong'

_publ_section_title
;
 Unusual [4+2] Fusion Strategy to Forge meso-N/O-Heteroarene-Fused
 (Quinoidal) Porphyrins with Intense Near-Infrared Q-Bands
;
_journal_name_full 'Chemical Science'
_journal_paper_doi 10.1039/C9SC01596E
_journal_year 2019
_chemical_formula_moiety 'C68 H48 F4 N4 O4 Zn'
_chemical_formula_sum 'C68 H48 F4 N4 O4 Zn'
_chemical_formula_weight 1126.47
_space_group_crystal_system triclinic
_space_group_IT_number 2
_space_group_name_Hall '-P 1'
_space_group_name_H-M_alt 'P -1'
_symmetry_space_group_name_Hall '-P 1'
_symmetry_space_group_name_H-M 'P -1'
_atom_sites_solution_hydrogens geom
_atom_sites_solution_primary iterative
_audit_creation_date 2018-06-26
_audit_creation_method
;
Olex2 1.2
(compiled 2018.05.29 svn.r3508 for OlexSys, GUI svn.r5506)
;
_audit_update_record
;
2018-06-29 deposited with the CCDC.    2019-06-17 downloaded from the CCDC.
;
_cell_angle_alpha 73.385(6)
_cell_angle_beta 77.153(5)
_cell_angle_gamma 81.794(5)
_cell_formula_units_Z 1
_cell_length_a 9.8040(6)
_cell_length_b 10.8952(7)
_cell_length_c 13.1775(9)
_cell_measurement_reflns_used 2051
_cell_measurement_temperature 293(2)
_cell_measurement_theta_max 26.7230
_cell_measurement_theta_min 3.5150
_cell_volume 1310.31(15)
_computing_cell_refinement
;
CrysAlisPro, Agilent Technologies,
Version 1.171.37.35 (release 13-08-2014 CrysAlis171 .NET)
(compiled Aug 13 2014,18:06:01)
;
_computing_data_collection
;
CrysAlisPro, Agilent Technologies,
Version 1.171.37.35 (release 13-08-2014 CrysAlis171 .NET)
(compiled Aug 13 2014,18:06:01)
;
_computing_data_reduction
;
CrysAlisPro, Agilent Technologies,
Version 1.171.37.35 (release 13-08-2014 CrysAlis171 .NET)
(compiled Aug 13 2014,18:06:01)
;
_computing_molecular_graphics 'Olex2 (Dolomanov et al., 2009)'
_computing_publication_material 'Olex2 (Dolomanov et al., 2009)'
_computing_structure_refinement 'ShelXL (Sheldrick, 2015)'
_computing_structure_solution
;
Superflip (Palatinus & Chapuis, 2007;Palatinus & van der Lee, 2008;
Palatinus et al., 2012)
;
_diffrn_ambient_temperature 293.15
_diffrn_detector 'CCD plate'
_diffrn_detector_area_resol_mean 16.0874
_diffrn_detector_type Eos
_diffrn_measured_fraction_theta_full 0.998
_diffrn_measured_fraction_theta_max 0.998
_diffrn_measurement_details
;
#__ type_ start__ end____ width___ exp.time_
  1 omega  -82.00   11.00   0.6000  150.0000
omega____ theta____ kappa____ phi______ frames
    -      -14.8106  -77.0000 -120.0000 155

#__ type_ start__ end____ width___ exp.time_
  2 omega  -15.00   19.80   0.6000  150.0000
omega____ theta____ kappa____ phi______ frames
    -      -14.8106  -99.0000  120.0000 58

#__ type_ start__ end____ width___ exp.time_
  3 omega  -41.00   53.20   0.6000  150.0000
omega____ theta____ kappa____ phi______ frames
    -      -14.8106   77.0000    0.0000 157

#__ type_ start__ end____ width___ exp.time_
  4 omega  -15.00   10.20   0.6000  150.0000
omega____ theta____ kappa____ phi______ frames
    -      -14.8106   38.0000  150.0000 42

#__ type_ start__ end____ width___ exp.time_
  5 omega   26.00   50.60   0.6000  150.0000
omega____ theta____ kappa____ phi______ frames
    -      -14.8106   38.0000  150.0000 41

#__ type_ start__ end____ width___ exp.time_
  6 omega    0.00   84.00   0.6000  150.0000
omega____ theta____ kappa____ phi______ frames
    -       16.6856   38.0000  150.0000 140
;
_diffrn_measurement_device 'four-circle diffractometer'
_diffrn_measurement_device_type 'Xcalibur, Eos'
_diffrn_measurement_method '\w scans'
_diffrn_orient_matrix_UB_11 0.0142782000
_diffrn_orient_matrix_UB_12 -0.0202546000
_diffrn_orient_matrix_UB_13 -0.0481764000
_diffrn_orient_matrix_UB_21 -0.0109078000
_diffrn_orient_matrix_UB_22 0.0646363000
_diffrn_orient_matrix_UB_23 -0.0302356000
_diffrn_orient_matrix_UB_31 0.0722732000
_diffrn_orient_matrix_UB_32 0.0078045000
_diffrn_orient_matrix_UB_33 -0.0063335000
_diffrn_radiation_monochromator graphite
_diffrn_radiation_probe x-ray
_diffrn_radiation_type MoK\a
_diffrn_radiation_wavelength 0.71073
_diffrn_reflns_av_R_equivalents 0.0424
_diffrn_reflns_av_unetI/netI 0.1166
_diffrn_reflns_Laue_measured_fraction_full 0.998
_diffrn_reflns_Laue_measured_fraction_max 0.998
_diffrn_reflns_limit_h_max 11
_diffrn_reflns_limit_h_min -12
_diffrn_reflns_limit_k_max 13
_diffrn_reflns_limit_k_min -13
_diffrn_reflns_limit_l_max 14
_diffrn_reflns_limit_l_min -16
_diffrn_reflns_number 10060
_diffrn_reflns_point_group_measured_fraction_full 0.998
_diffrn_reflns_point_group_measured_fraction_max 0.998
_diffrn_reflns_theta_full 25.242
_diffrn_reflns_theta_max 26.372
_diffrn_reflns_theta_min 2.936
_diffrn_source 'Enhance (Mo) X-ray Source'
_exptl_absorpt_coefficient_mu 0.541
_exptl_absorpt_correction_T_max 1.00000
_exptl_absorpt_correction_T_min 0.91435
_exptl_absorpt_correction_type multi-scan
_exptl_absorpt_process_details
;
CrysAlisPro, Agilent Technologies,
Version 1.171.37.35 (release 13-08-2014 CrysAlis171 .NET)
(compiled Aug 13 2014,18:06:01)
Empirical absorption correction using spherical harmonics,
 implemented in SCALE3 ABSPACK scaling algorithm.
;
_exptl_crystal_density_diffrn 1.428
_exptl_crystal_density_method 'not measured'
_exptl_crystal_description block
_exptl_crystal_F_000 582
_exptl_crystal_size_max 0.35
_exptl_crystal_size_mid 0.08
_exptl_crystal_size_min 0.03
_refine_diff_density_max 1.093
_refine_diff_density_min -1.020
_refine_diff_density_rms 0.086
_refine_ls_extinction_method none
_refine_ls_goodness_of_fit_ref 1.035
_refine_ls_hydrogen_treatment constr
_refine_ls_matrix_type full
_refine_ls_number_parameters 361
_refine_ls_number_reflns 5358
_refine_ls_number_restraints 0
_refine_ls_restrained_S_all 1.035
_refine_ls_R_factor_all 0.1428
_refine_ls_R_factor_gt 0.0806
_refine_ls_shift/su_max 0.000
_refine_ls_shift/su_mean 0.000
_refine_ls_structure_factor_coef Fsqd
_refine_ls_weighting_details 'w=1/[\s^2^(Fo^2^)+(0.1008P)^2^+0.2780P] where P=(Fo^2^+2Fc^2^)/3'
_refine_ls_weighting_scheme calc
_refine_ls_wR_factor_gt 0.1882
_refine_ls_wR_factor_ref 0.2328
_reflns_Friedel_coverage 0.000
_reflns_number_gt 3008
_reflns_number_total 5358
_reflns_threshold_expression 'I > 2\s(I)'
_cod_data_source_file c9sc01596e2.cif
_cod_data_source_block 180623_s1_lcm
_cod_original_cell_volume 1310.32(15)
_cod_database_code 1551475
_shelx_shelxl_version_number 2014/7
_chemical_oxdiff_formula c12h12n2o3cu1
_shelx_space_group_comment
;
The symmetry employed for this shelxl refinement is uniquely defined
by the following loop, which should always be used as a source of
symmetry information in preference to the above space-group names.
They are only intended as comments.
;
_shelx_estimated_absorpt_t_max 0.984
_shelx_estimated_absorpt_t_min 0.833
_reflns_odcompleteness_completeness 99.81
_reflns_odcompleteness_iscentric 1
_reflns_odcompleteness_theta 26.32
_olex2_refinement_description
;
1. Fixed Uiso
 At 1.2 times of:
  All C(H) groups, All C(H,H) groups
2. Uiso/Uaniso restraints and constraints
Uanis(F1) = Uanis(F2)
3.a Secondary CH2 refined with riding coordinates:
 C31(H31A,H31B), C32(H32A,H32B), C33(H33A,H33B), C34(H34A,H34B)
3.b Aromatic/amide H refined with riding coordinates:
 C2(H2), C3(H3), C7(H7), C8(H8), C9(H9), C10(H10), C11(H11), C13(H13),
 C20(H20), C21(H21), C23(H23), C24(H24), C26(H26), C27(H27), C29(H29), C30(H30)
;
_olex2_submission_special_instructions 'No special instructions were received'

loop_
_space_group_symop_operation_xyz
'x, y, z'
'-x, -y, -z'

loop_
_atom_site_label
_atom_site_type_symbol
_atom_site_fract_x
_atom_site_fract_y
_atom_site_fract_z
_atom_site_U_iso_or_equiv
_atom_site_adp_type
_atom_site_occupancy
_atom_site_site_symmetry_order
_atom_site_calc_flag
_atom_site_refinement_flags_posn
_atom_site_refinement_flags_adp
_atom_site_refinement_flags_occupancy
Zn1 Zn 0.5000 1.0000 0.5000 0.0436(3) Uani 1 2 d S T P
F1 F 0.2671(4) 0.5111(4) 1.3313(3) 0.0843(9) Uani 1 1 d . . .
F2 F 0.9576(4) 0.8851(4) 1.2063(3) 0.0843(9) Uani 1 1 d . . .
O1 O 0.6976(3) 0.9360(3) 0.8120(3) 0.0392(8) Uani 1 1 d . . .
O2 O 0.6319(4) 0.8146(4) 0.4461(4) 0.0639(12) Uani 1 1 d . . .
N1 N 0.3229(4) 0.9425(3) 0.4710(3) 0.0346(9) Uani 1 1 d . . .
N2 N 0.5491(4) 1.1069(3) 0.3443(3) 0.0341(9) Uani 1 1 d . . .
C1 C 0.2861(5) 0.9691(4) 0.3730(4) 0.0352(11) Uani 1 1 d . . .
C2 C 0.1663(5) 0.9001(5) 0.3822(4) 0.0452(13) Uani 1 1 d . . .
H2 H 0.1192 0.9042 0.3272 0.054 Uiso 1 1 calc R . .
C3 C 0.1358(5) 0.8294(5) 0.4846(4) 0.0454(13) Uani 1 1 d . . .
H3 H 0.0650 0.7736 0.5132 0.055 Uiso 1 1 calc R . .
C4 C 0.2325(5) 0.8553(4) 0.5425(4) 0.0330(11) Uani 1 1 d . . .
C5 C 0.2366(5) 0.8008(4) 0.6526(4) 0.0332(11) Uani 1 1 d . . .
C6 C 0.1288(5) 0.7087(4) 0.7177(4) 0.0336(11) Uani 1 1 d . . .
C7 C -0.0140(5) 0.7421(5) 0.7244(4) 0.0441(13) Uani 1 1 d . . .
H7 H -0.0456 0.8233 0.6867 0.053 Uiso 1 1 calc R . .
C8 C -0.1097(6) 0.6558(6) 0.7865(6) 0.0607(17) Uani 1 1 d . . .
H8 H -0.2053 0.6791 0.7898 0.073 Uiso 1 1 calc R . .
C9 C -0.0651(7) 0.5362(6) 0.8432(6) 0.070(2) Uani 1 1 d . . .
H9 H -0.1302 0.4791 0.8859 0.084 Uiso 1 1 calc R . .
C10 C 0.0750(7) 0.5012(6) 0.8369(6) 0.0682(19) Uani 1 1 d . . .
H10 H 0.1054 0.4201 0.8757 0.082 Uiso 1 1 calc R . .
C11 C 0.1722(6) 0.5859(5) 0.7729(5) 0.0501(14) Uani 1 1 d . . .
H11 H 0.2676 0.5601 0.7670 0.060 Uiso 1 1 calc R . .
C12 C 0.3361(5) 0.8237(4) 0.7076(4) 0.0322(11) Uani 1 1 d . . .
C13 C 0.3389(5) 0.7765(4) 0.8204(4) 0.0336(11) Uani 1 1 d . . .
H13 H 0.2741 0.7264 0.8726 0.040 Uiso 1 1 calc R . .
C14 C 0.4549(5) 0.8192(4) 0.8365(4) 0.0334(11) Uani 1 1 d . . .
C15 C 0.5165(5) 0.8049(4) 0.9289(4) 0.0342(11) Uani 1 1 d . . .
C16 C 0.6372(5) 0.8640(4) 0.9128(4) 0.0351(11) Uani 1 1 d . . .
C17 C 0.6428(5) 0.9505(4) 0.7199(4) 0.0339(11) Uani 1 1 d . . .
C18 C 0.5217(4) 0.8913(4) 0.7324(4) 0.0301(10) Uani 1 1 d . . .
C19 C 0.4519(5) 0.7250(4) 1.0361(4) 0.0323(11) Uani 1 1 d . . .
C20 C 0.3285(5) 0.7712(5) 1.0918(5) 0.0463(13) Uani 1 1 d . . .
H20 H 0.2870 0.8519 1.0620 0.056 Uiso 1 1 calc R . .
C21 C 0.2653(6) 0.6984(6) 1.1917(5) 0.0622(17) Uani 1 1 d . . .
H21 H 0.1813 0.7284 1.2293 0.075 Uiso 1 1 calc R . .
C22 C 0.3301(7) 0.5829(6) 1.2324(6) 0.0661(19) Uani 1 1 d . . .
C23 C 0.4496(7) 0.5318(5) 1.1823(6) 0.0659(19) Uani 1 1 d . . .
H23 H 0.4890 0.4505 1.2130 0.079 Uiso 1 1 calc R . .
C24 C 0.5119(6) 0.6053(5) 1.0828(5) 0.0505(14) Uani 1 1 d . . .
H24 H 0.5959 0.5734 1.0467 0.061 Uiso 1 1 calc R . .
C25 C 0.7202(5) 0.8641(4) 0.9920(4) 0.0358(11) Uani 1 1 d . . .
C26 C 0.6564(5) 0.8797(5) 1.0948(4) 0.0400(12) Uani 1 1 d . . .
H26 H 0.5590 0.8864 1.1142 0.048 Uiso 1 1 calc R . .
C27 C 0.7353(6) 0.8854(5) 1.1667(5) 0.0473(13) Uani 1 1 d . . .
H27 H 0.6927 0.8954 1.2346 0.057 Uiso 1 1 calc R . .
C28 C 0.8790(6) 0.8758(5) 1.1360(5) 0.0436(13) Uani 1 1 d . . .
C29 C 0.9455(6) 0.8588(5) 1.0385(5) 0.0474(14) Uani 1 1 d . . .
H29 H 1.0430 0.8503 1.0212 0.057 Uiso 1 1 calc R . .
C30 C 0.8663(5) 0.8543(4) 0.9654(4) 0.0415(12) Uani 1 1 d . . .
H30 H 0.9109 0.8447 0.8977 0.050 Uiso 1 1 calc R . .
C31 C 0.7668(6) 0.7723(6) 0.4676(6) 0.0661(18) Uani 1 1 d . . .
H31A H 0.7650 0.7531 0.5444 0.079 Uiso 1 1 calc R . .
H31B H 0.8304 0.8386 0.4304 0.079 Uiso 1 1 calc R . .
C32 C 0.8151(8) 0.6541(7) 0.4289(7) 0.096(3) Uani 1 1 d . . .
H32A H 0.8637 0.5899 0.4796 0.115 Uiso 1 1 calc R . .
H32B H 0.8768 0.6740 0.3588 0.115 Uiso 1 1 calc R . .
C33 C 0.6781(10) 0.6078(7) 0.4221(8) 0.107(3) Uani 1 1 d . . .
H33A H 0.6773 0.6086 0.3485 0.128 Uiso 1 1 calc R . .
H33B H 0.6667 0.5212 0.4677 0.128 Uiso 1 1 calc R . .
C34 C 0.5655(7) 0.6986(6) 0.4598(7) 0.085(2) Uani 1 1 d . . .
H34A H 0.4924 0.7165 0.4173 0.102 Uiso 1 1 calc R . .
H34B H 0.5242 0.6636 0.5349 0.102 Uiso 1 1 calc R . .

loop_
_atom_site_aniso_label
_atom_site_aniso_U_11
_atom_site_aniso_U_22
_atom_site_aniso_U_33
_atom_site_aniso_U_23
_atom_site_aniso_U_13
_atom_site_aniso_U_12
Zn1 0.0423(5) 0.0677(6) 0.0218(5) -0.0001(4) -0.0126(4) -0.0221(4)
F1 0.096(2) 0.108(2) 0.0468(19) -0.0009(16) -0.0223(16) -0.0288(17)
F2 0.096(2) 0.108(2) 0.0468(19) -0.0009(16) -0.0223(16) -0.0288(17)
O1 0.0406(19) 0.059(2) 0.0202(19) -0.0011(16) -0.0134(15) -0.0172(16)
O2 0.068(3) 0.072(3) 0.051(3) -0.015(2) -0.009(2) -0.009(2)
N1 0.041(2) 0.045(2) 0.019(2) -0.0018(18) -0.0088(19) -0.0162(18)
N2 0.030(2) 0.046(2) 0.025(2) -0.0039(18) -0.0085(18) -0.0081(17)
C1 0.035(3) 0.045(3) 0.027(3) -0.006(2) -0.011(2) -0.006(2)
C2 0.044(3) 0.068(3) 0.029(3) -0.008(3) -0.015(3) -0.019(3)
C3 0.048(3) 0.065(3) 0.024(3) -0.003(3) -0.009(2) -0.026(3)
C4 0.034(2) 0.044(3) 0.023(3) -0.007(2) -0.007(2) -0.009(2)
C5 0.032(2) 0.045(3) 0.023(3) -0.007(2) -0.005(2) -0.007(2)
C6 0.036(3) 0.045(3) 0.022(3) -0.011(2) -0.007(2) -0.004(2)
C7 0.043(3) 0.059(3) 0.033(3) -0.012(3) -0.007(2) -0.014(2)
C8 0.045(3) 0.078(4) 0.062(5) -0.027(4) 0.006(3) -0.024(3)
C9 0.082(5) 0.070(4) 0.057(5) -0.011(4) 0.004(4) -0.044(4)
C10 0.086(5) 0.051(3) 0.067(5) 0.006(3) -0.027(4) -0.026(3)
C11 0.058(3) 0.047(3) 0.049(4) -0.009(3) -0.018(3) -0.009(3)
C12 0.037(3) 0.041(2) 0.021(3) -0.010(2) -0.005(2) -0.008(2)
C13 0.038(3) 0.042(3) 0.021(3) -0.001(2) -0.013(2) -0.008(2)
C14 0.040(3) 0.039(2) 0.022(3) -0.005(2) -0.007(2) -0.010(2)
C15 0.038(3) 0.045(3) 0.021(3) -0.006(2) -0.011(2) -0.004(2)
C16 0.045(3) 0.045(3) 0.016(3) -0.004(2) -0.010(2) -0.008(2)
C17 0.032(3) 0.053(3) 0.023(3) -0.011(2) -0.018(2) -0.002(2)
C18 0.027(2) 0.041(2) 0.019(3) -0.002(2) -0.006(2) -0.0027(19)
C19 0.038(3) 0.043(3) 0.021(3) -0.008(2) -0.013(2) -0.008(2)
C20 0.045(3) 0.047(3) 0.043(4) -0.009(3) -0.004(3) -0.005(2)
C21 0.060(4) 0.068(4) 0.050(4) -0.015(3) 0.008(3) -0.008(3)
C22 0.069(4) 0.069(4) 0.047(4) 0.015(3) -0.011(4) -0.025(3)
C23 0.068(4) 0.051(3) 0.063(5) 0.013(3) -0.021(4) 0.002(3)
C24 0.046(3) 0.055(3) 0.045(4) -0.004(3) -0.012(3) 0.000(3)
C25 0.045(3) 0.039(3) 0.024(3) 0.000(2) -0.015(2) -0.009(2)
C26 0.042(3) 0.053(3) 0.031(3) -0.010(2) -0.018(2) -0.005(2)
C27 0.062(4) 0.054(3) 0.029(3) -0.014(3) -0.013(3) -0.004(3)
C28 0.061(4) 0.048(3) 0.031(3) -0.004(2) -0.029(3) -0.017(3)
C29 0.043(3) 0.059(3) 0.041(4) -0.004(3) -0.017(3) -0.013(2)
C30 0.048(3) 0.054(3) 0.027(3) -0.009(2) -0.011(2) -0.014(2)
C31 0.057(4) 0.081(4) 0.058(5) -0.013(4) -0.017(3) 0.001(3)
C32 0.103(6) 0.079(5) 0.063(6) 0.009(4) 0.025(5) 0.005(4)
C33 0.152(9) 0.071(5) 0.093(8) -0.038(5) -0.008(6) 0.008(5)
C34 0.082(5) 0.070(4) 0.100(7) -0.031(4) 0.004(5) -0.014(4)

loop_
_atom_type_symbol
_atom_type_description
_atom_type_scat_dispersion_real
_atom_type_scat_dispersion_imag
_atom_type_scat_source
C C 0.0033 0.0016 'International Tables Vol C Tables 4.2.6.8 and 6.1.1.4'
H H 0.0000 0.0000 'International Tables Vol C Tables 4.2.6.8 and 6.1.1.4'
F F 0.0171 0.0103 'International Tables Vol C Tables 4.2.6.8 and 6.1.1.4'
N N 0.0061 0.0033 'International Tables Vol C Tables 4.2.6.8 and 6.1.1.4'
O O 0.0106 0.0060 'International Tables Vol C Tables 4.2.6.8 and 6.1.1.4'
Zn Zn 0.2839 1.4301 'International Tables Vol C Tables 4.2.6.8 and 6.1.1.4'

loop_
_geom_angle_atom_site_label_1
_geom_angle_atom_site_label_2
_geom_angle_atom_site_label_3
_geom_angle
_geom_angle_site_symmetry_1
_geom_angle_site_symmetry_3
O2 Zn1 O2 180.0 2_676 .
N1 Zn1 O2 87.85(14) 2_676 2_676
N1 Zn1 O2 92.15(14) 2_676 .
N1 Zn1 O2 87.85(14) . .
N1 Zn1 O2 92.15(14) . 2_676
N1 Zn1 N1 180.0 2_676 .
N2 Zn1 O2 91.00(15) . 2_676
N2 Zn1 O2 91.00(15) 2_676 .
N2 Zn1 O2 89.00(15) 2_676 2_676
N2 Zn1 O2 89.00(15) . .
N2 Zn1 N1 88.37(15) 2_676 .
N2 Zn1 N1 88.37(15) . 2_676
N2 Zn1 N1 91.63(15) . .
N2 Zn1 N1 91.63(15) 2_676 2_676
N2 Zn1 N2 180.0 2_676 .
C16 O1 C17 122.5(3) . .
C31 O2 Zn1 121.4(4) . .
C31 O2 C34 105.3(5) . .
C34 O2 Zn1 121.5(4) . .
C1 N1 Zn1 125.4(3) . .
C1 N1 C4 107.0(4) . .
C4 N1 Zn1 127.0(3) . .
C12 N2 Zn1 129.9(3) 2_676 .
C18 N2 Zn1 123.5(3) 2_676 .
C18 N2 C12 106.2(4) 2_676 2_676
N1 C1 C2 109.5(4) . .
N1 C1 C17 123.4(4) . 2_676
C17 C1 C2 127.1(5) 2_676 .
C3 C2 C1 107.3(5) . .
C2 C3 C4 107.6(4) . .
N1 C4 C3 108.5(4) . .
N1 C4 C5 125.4(4) . .
C5 C4 C3 126.1(4) . .
C4 C5 C6 117.7(4) . .
C4 C5 C12 125.4(4) . .
C12 C5 C6 116.8(4) . .
C7 C6 C5 122.2(4) . .
C7 C6 C11 118.2(5) . .
C11 C6 C5 119.6(5) . .
C8 C7 C6 120.5(5) . .
C9 C8 C7 120.6(6) . .
C10 C9 C8 119.8(6) . .
C9 C10 C11 120.2(6) . .
C6 C11 C10 120.7(6) . .
N2 C12 C5 123.2(4) 2_676 .
N2 C12 C13 109.6(4) 2_676 .
C5 C12 C13 127.2(4) . .
C14 C13 C12 106.9(4) . .
C13 C14 C15 134.5(5) . .
C13 C14 C18 105.9(4) . .
C18 C14 C15 119.5(4) . .
C14 C15 C19 119.9(4) . .
C16 C15 C14 117.5(4) . .
C16 C15 C19 122.6(4) . .
O1 C16 C25 109.7(4) . .
C15 C16 O1 122.0(4) . .
C15 C16 C25 128.4(5) . .
C1 C17 O1 114.3(4) 2_676 .
C18 C17 O1 117.4(4) . .
C18 C17 C1 128.1(4) . 2_676
N2 C18 C14 111.4(4) 2_676 .
N2 C18 C17 127.5(4) 2_676 .
C17 C18 C14 121.1(4) . .
C20 C19 C15 119.4(4) . .
C20 C19 C24 118.4(5) . .
C24 C19 C15 122.2(5) . .
C19 C20 C21 120.7(5) . .
C22 C21 C20 117.6(6) . .
C21 C22 F1 117.4(7) . .
C23 C22 F1 117.9(6) . .
C23 C22 C21 124.7(6) . .
C22 C23 C24 117.2(5) . .
C19 C24 C23 121.4(6) . .
C26 C25 C16 121.6(4) . .
C30 C25 C16 120.2(5) . .
C30 C25 C26 118.1(4) . .
C27 C26 C25 121.1(5) . .
C26 C27 C28 118.3(5) . .
F2 C28 C27 118.4(5) . .
C29 C28 F2 118.8(5) . .
C29 C28 C27 122.8(5) . .
C28 C29 C30 119.0(5) . .
C29 C30 C25 120.6(5) . .
O2 C31 C32 107.9(6) . .
C31 C32 C33 103.2(6) . .
C34 C33 C32 105.6(6) . .
O2 C34 C33 105.7(6) . .

loop_
_geom_bond_atom_site_label_1
_geom_bond_atom_site_label_2
_geom_bond_distance
_geom_bond_site_symmetry_2
Zn1 O2 2.433(4) .
Zn1 O2 2.433(4) 2_676
Zn1 N1 2.072(3) 2_676
Zn1 N1 2.072(3) .
Zn1 N2 2.038(4) 2_676
Zn1 N2 2.038(4) .
F1 C22 1.374(7) .
F2 C28 1.362(6) .
O1 C16 1.384(5) .
O1 C17 1.394(5) .
O2 C31 1.400(7) .
O2 C34 1.451(7) .
N1 C1 1.358(6) .
N1 C4 1.391(5) .
N2 C12 1.383(5) 2_676
N2 C18 1.341(6) 2_676
C1 C2 1.448(6) .
C1 C17 1.391(7) 2_676
C2 C3 1.340(7) .
C3 C4 1.444(6) .
C4 C5 1.409(7) .
C5 C6 1.506(6) .
C5 C12 1.423(6) .
C6 C7 1.384(7) .
C6 C11 1.385(7) .
C7 C8 1.380(7) .
C8 C9 1.368(9) .
C9 C10 1.362(8) .
C10 C11 1.386(8) .
C12 N2 1.383(5) 2_676
C12 C13 1.432(6) .
C13 C14 1.367(6) .
C14 C15 1.437(6) .
C14 C18 1.435(6) .
C15 C16 1.373(6) .
C15 C19 1.487(6) .
C16 C25 1.460(6) .
C17 C1 1.391(7) 2_676
C17 C18 1.388(6) .
C18 N2 1.341(6) 2_676
C19 C20 1.377(7) .
C19 C24 1.382(7) .
C20 C21 1.388(8) .
C21 C22 1.347(8) .
C22 C23 1.341(9) .
C23 C24 1.383(8) .
C25 C26 1.407(7) .
C25 C30 1.393(7) .
C26 C27 1.368(7) .
C27 C28 1.375(7) .
C28 C29 1.355(8) .
C29 C30 1.380(7) .
C31 C32 1.496(9) .
C32 C33 1.528(10) .
C33 C34 1.472(9) .

loop_
_geom_torsion_atom_site_label_1
_geom_torsion_atom_site_label_2
_geom_torsion_atom_site_label_3
_geom_torsion_atom_site_label_4
_geom_torsion
_geom_torsion_site_symmetry_1
_geom_torsion_site_symmetry_4
Zn1 O2 C31 C32 177.4(4) . .
Zn1 O2 C34 C33 -178.0(5) . .
Zn1 N1 C1 C2 173.0(3) . .
Zn1 N1 C1 C17 -6.3(7) . 2_676
Zn1 N1 C4 C3 -171.7(3) . .
Zn1 N1 C4 C5 7.7(7) . .
F1 C22 C23 C24 -179.9(6) . .
F2 C28 C29 C30 -177.5(4) . .
O1 C16 C25 C26 137.1(5) . .
O1 C16 C25 C30 -40.0(6) . .
O1 C17 C18 N2 179.5(4) . 2_676
O1 C17 C18 C14 0.7(7) . .
O2 C31 C32 C33 -19.8(8) . .
N1 C1 C2 C3 -2.2(6) . .
N1 C4 C5 C6 179.4(4) . .
N1 C4 C5 C12 -1.8(8) . .
N2 C12 C13 C14 0.7(5) 2_676 .
C1 N1 C4 C3 -0.6(5) . .
C1 N1 C4 C5 178.7(5) . .
C1 C2 C3 C4 1.8(6) . .
C1 C17 C18 N2 4.0(8) 2_676 2_676
C1 C17 C18 C14 -174.8(5) 2_676 .
C2 C3 C4 N1 -0.8(6) . .
C2 C3 C4 C5 179.9(5) . .
C3 C4 C5 C6 -1.3(7) . .
C3 C4 C5 C12 177.5(5) . .
C4 N1 C1 C2 1.7(5) . .
C4 N1 C1 C17 -177.5(5) . 2_676
C4 C5 C6 C7 -55.8(6) . .
C4 C5 C6 C11 124.0(5) . .
C4 C5 C12 N2 -6.9(7) . 2_676
C4 C5 C12 C13 176.0(5) . .
C5 C6 C7 C8 -178.8(5) . .
C5 C6 C11 C10 177.4(5) . .
C5 C12 C13 C14 178.2(4) . .
C6 C5 C12 N2 171.9(4) . 2_676
C6 C5 C12 C13 -5.2(7) . .
C6 C7 C8 C9 0.5(9) . .
C7 C6 C11 C10 -2.9(8) . .
C7 C8 C9 C10 -1.1(10) . .
C8 C9 C10 C11 -0.3(11) . .
C9 C10 C11 C6 2.4(10) . .
C11 C6 C7 C8 1.4(8) . .
C12 C5 C6 C7 125.3(5) . .
C12 C5 C6 C11 -54.9(6) . .
C12 C13 C14 C15 -179.5(5) . .
C12 C13 C14 C18 -0.4(5) . .
C13 C14 C15 C16 -179.9(5) . .
C13 C14 C15 C19 2.0(8) . .
C13 C14 C18 N2 0.0(5) . 2_676
C13 C14 C18 C17 178.9(4) . .
C14 C15 C16 O1 0.8(7) . .
C14 C15 C16 C25 -179.7(4) . .
C14 C15 C19 C20 -73.8(6) . .
C14 C15 C19 C24 106.5(6) . .
C15 C14 C18 N2 179.2(4) . 2_676
C15 C14 C18 C17 -1.8(7) . .
C15 C16 C25 C26 -42.5(7) . .
C15 C16 C25 C30 140.4(5) . .
C15 C19 C20 C21 179.6(5) . .
C15 C19 C24 C23 -179.4(5) . .
C16 O1 C17 C1 177.3(4) . 2_676
C16 O1 C17 C18 1.2(6) . .
C16 C15 C19 C20 108.3(6) . .
C16 C15 C19 C24 -71.4(7) . .
C16 C25 C26 C27 -177.1(4) . .
C16 C25 C30 C29 177.8(4) . .
C17 O1 C16 C15 -1.9(7) . .
C17 O1 C16 C25 178.4(4) . .
C17 C1 C2 C3 177.0(5) 2_676 .
C18 C14 C15 C16 1.0(7) . .
C18 C14 C15 C19 -177.0(4) . .
C19 C15 C16 O1 178.7(4) . .
C19 C15 C16 C25 -1.7(8) . .
C19 C20 C21 C22 1.0(9) . .
C20 C19 C24 C23 0.9(8) . .
C20 C21 C22 F1 -179.9(5) . .
C20 C21 C22 C23 -1.6(11) . .
C21 C22 C23 C24 1.7(11) . .
C22 C23 C24 C19 -1.4(10) . .
C24 C19 C20 C21 -0.7(8) . .
C25 C26 C27 C28 0.2(7) . .
C26 C25 C30 C29 0.6(7) . .
C26 C27 C28 F2 178.1(4) . .
C26 C27 C28 C29 -1.2(8) . .
C27 C28 C29 C30 1.8(8) . .
C28 C29 C30 C25 -1.5(8) . .
C30 C25 C26 C27 0.1(7) . .
C31 O2 C34 C33 -34.7(8) . .
C31 C32 C33 C34 -1.7(9) . .
C32 C33 C34 O2 21.6(9) . .
C34 O2 C31 C32 34.0(7) . .
